data_7239154
loop_
_publ_author_name
'Liu, Zhaodi'
'Zhang, Ruilong'
'Zhang, Qiong'
'Ding, Hongjuan'
'Wang, Chuankui'
'Li, Shengli'
'Zhou, Hongping'
'Zhang, Shengyi'
'Wu, Jieying'
'Tian, Yupeng'

_publ_section_title
;
 Crystal structures, photophysical properties and significantly different
 two-photon excited fluorescence of the trans- and cis-oligo(phenylene
 vinylene)
;
_journal_issue 6
_journal_name_full 'RSC Adv.'
_journal_page_first 2620
_journal_paper_doi 10.1039/C3RA43126F
_journal_volume 4
_journal_year 2014
_chemical_formula_sum 'C30 H36 N2 O2'
_chemical_formula_weight 456.61
_space_group_IT_number 4
_space_group_name_Hall 'P 2yb'
_space_group_name_H-M_alt 'P 1 21 1'
_atom_sites_solution_hydrogens geom
_atom_sites_solution_primary direct
_atom_sites_solution_secondary difmap
_audit_creation_method SHELXL-97
_cell_angle_alpha 90.00
_cell_angle_beta 104.566(2)
_cell_angle_gamma 90.00
_cell_formula_units_Z 2
_cell_length_a 9.2930(15)
_cell_length_b 14.162(2)
_cell_length_c 10.4495(18)
_cell_measurement_temperature 296(2)
_cell_volume 1331.0(4)
_computing_structure_refinement 'SHELXL-97 (Sheldrick, 2008)'
_computing_structure_solution 'SHELXS-97 (Sheldrick, 2008)'
_diffrn_ambient_temperature 296(2)
_diffrn_measured_fraction_theta_full 0.999
_diffrn_measured_fraction_theta_max 0.999
_diffrn_radiation_monochromator graphite
_diffrn_radiation_source 'fine-focus sealed tube'
_diffrn_radiation_type MoK\a
_diffrn_radiation_wavelength 0.71073
_diffrn_reflns_av_R_equivalents 0.0238
_diffrn_reflns_av_sigmaI/netI 0.0313
_diffrn_reflns_limit_h_max 10
_diffrn_reflns_limit_h_min -11
_diffrn_reflns_limit_k_max 16
_diffrn_reflns_limit_k_min -11
_diffrn_reflns_limit_l_max 12
_diffrn_reflns_limit_l_min -9
_diffrn_reflns_number 6620
_diffrn_reflns_theta_full 25.00
_diffrn_reflns_theta_max 25.00
_diffrn_reflns_theta_min 2.01
_exptl_absorpt_coefficient_mu 0.071
_exptl_absorpt_correction_T_max 0.9929
_exptl_absorpt_correction_T_min 0.9860
_exptl_crystal_density_diffrn 1.139
_exptl_crystal_density_method 'not measured'
_exptl_crystal_F_000 492
_exptl_crystal_size_max 0.20
_exptl_crystal_size_mid 0.10
_exptl_crystal_size_min 0.10
_refine_diff_density_max 0.424
_refine_diff_density_min -0.302
_refine_diff_density_rms 0.048
_refine_ls_abs_structure_details 'Flack H D (1983), Acta Cryst. A39, 876-881'
_refine_ls_abs_structure_Flack 0(2)
_refine_ls_extinction_coef 0.027(7)
_refine_ls_extinction_expression Fc^*^=kFc[1+0.001xFc^2^\l^3^/sin(2\q)]^-1/4^
_refine_ls_extinction_method SHELXL
_refine_ls_goodness_of_fit_ref 1.045
_refine_ls_hydrogen_treatment mixed
_refine_ls_matrix_type full
_refine_ls_number_parameters 318
_refine_ls_number_reflns 4008
_refine_ls_number_restraints 40
_refine_ls_restrained_S_all 1.075
_refine_ls_R_factor_all 0.0718
_refine_ls_R_factor_gt 0.0665
_refine_ls_shift/su_max 0.000
_refine_ls_shift/su_mean 0.000
_refine_ls_structure_factor_coef Fsqd
_refine_ls_weighting_details 'calc w=1/[\s^2^(Fo^2^)+(0.1381P)^2^+0.2472P] where P=(Fo^2^+2Fc^2^)/3'
_refine_ls_weighting_scheme calc
_refine_ls_wR_factor_gt 0.1950
_refine_ls_wR_factor_ref 0.2037
_reflns_number_gt 3614
_reflns_number_total 4008
_reflns_threshold_expression >2sigma(I)
_cod_data_source_file c3ra43126f.txt
_cod_data_source_block 110520_dimei_0m
_cod_original_cell_volume 1331.1(4)
_cod_database_code 7239154

loop_
_symmetry_equiv_pos_as_xyz
'x, y, z'
'-x, y+1/2, -z'

loop_
_atom_site_label
_atom_site_type_symbol
_atom_site_fract_x
_atom_site_fract_y
_atom_site_fract_z
_atom_site_U_iso_or_equiv
_atom_site_adp_type
_atom_site_occupancy
_atom_site_symmetry_multiplicity
_atom_site_calc_flag
_atom_site_refinement_flags
C1 C 0.6117(3) 1.0384(3) 0.8629(3) 0.0640(9) Uani 1 1 d .
C2 C 0.5105(4) 1.0798(3) 0.7595(4) 0.0747(11) Uani 1 1 d .
H2 H 0.4714 1.0454 0.6829 0.090 Uiso 1 1 calc R
C3 C 0.4664(5) 1.1719(3) 0.7683(4) 0.0816(12) Uani 1 1 d .
H3 H 0.3981 1.2005 0.6986 0.098 Uiso 1 1 calc R
C4 C 0.5273(5) 1.2208(4) 0.8844(5) 0.0896(13) Uani 1 1 d .
H4 H 0.5005 1.2830 0.8955 0.108 Uiso 1 1 calc R
C5 C 0.6273(5) 1.1745(4) 0.9811(4) 0.0921(14) Uani 1 1 d .
H5 H 0.6677 1.2077 1.0586 0.110 Uiso 1 1 calc R
C6 C 0.6627(4) 0.9418(4) 0.8603(4) 0.0782(11) Uani 1 1 d .
H6 H 0.7648 0.9330 0.8906 0.094 Uiso 1 1 calc R
C7 C 0.5845(4) 0.8650(3) 0.8210(4) 0.0744(10) Uani 1 1 d .
H7 H 0.6393 0.8103 0.8189 0.089 Uiso 1 1 calc R
C8 C 0.4214(3) 0.8538(3) 0.7797(3) 0.0581(8) Uani 1 1 d .
C9 C 0.3581(4) 0.7819(3) 0.6914(3) 0.0610(8) Uani 1 1 d .
C10 C 0.2042(4) 0.7703(2) 0.6555(3) 0.0600(8) Uani 1 1 d .
H10 H 0.1635 0.7220 0.5973 0.072 Uiso 1 1 calc R
C11 C 0.1095(3) 0.8287(2) 0.7037(3) 0.0564(7) Uani 1 1 d .
C12 C 0.1741(3) 0.9019(2) 0.7895(3) 0.0532(7) Uani 1 1 d .
C13 C 0.3267(3) 0.9108(2) 0.8283(3) 0.0564(7) Uani 1 1 d .
H13 H 0.3676 0.9571 0.8898 0.068 Uiso 1 1 calc R
C14 C -0.0528(4) 0.8228(3) 0.6585(4) 0.0728(10) Uani 1 1 d .
H14 H -0.1030 0.8801 0.6517 0.087 Uiso 1 1 calc R
C15 C -0.1387(4) 0.7463(3) 0.6255(4) 0.0745(10) Uani 1 1 d .
H15 H -0.2394 0.7592 0.5929 0.089 Uiso 1 1 calc R
C16 C -0.1013(4) 0.6462(3) 0.6319(3) 0.0625(9) Uani 1 1 d .
C17 C 0.0045(4) 0.6063(3) 0.7372(4) 0.0726(10) Uani 1 1 d .
H17 H 0.0551 0.6438 0.8071 0.087 Uiso 1 1 calc R
C18 C 0.0330(6) 0.5118(4) 0.7364(5) 0.0896(13) Uani 1 1 d .
H18 H 0.1046 0.4838 0.8042 0.108 Uiso 1 1 calc R
C19 C -0.0470(6) 0.4595(4) 0.6328(5) 0.0969(14) Uani 1 1 d .
H19 H -0.0307 0.3949 0.6301 0.116 Uiso 1 1 calc R
C20 C -0.1508(5) 0.5017(4) 0.5330(4) 0.0877(13) Uani 1 1 d .
H20 H -0.2033 0.4646 0.4634 0.105 Uiso 1 1 calc R
C21 C 0.4151(7) 0.6415(4) 0.5849(5) 0.1044(17) Uani 1 1 d .
H21A H 0.4828 0.6237 0.5319 0.125 Uiso 1 1 calc R
H21B H 0.3161 0.6459 0.5265 0.125 Uiso 1 1 calc R
C22 C 0.4164(6) 0.5684(4) 0.6837(5) 0.0985(13) Uani 1 1 d DU
C23 C 0.3690(9) 0.4702(6) 0.6187(8) 0.150(2) Uani 1 1 d DU
H23A H 0.3437 0.4301 0.6850 0.180 Uiso 1 1 calc R
H23B H 0.2788 0.4793 0.5492 0.180 Uiso 1 1 calc R
C24 C 0.4675(12) 0.4219(8) 0.5655(10) 0.203(4) Uani 1 1 d DU
H24A H 0.4724 0.4509 0.4838 0.304 Uiso 1 1 calc R
H24B H 0.4350 0.3576 0.5494 0.304 Uiso 1 1 calc R
H24C H 0.5641 0.4231 0.6262 0.304 Uiso 1 1 calc R
C25 C 0.5610(6) 0.5574(6) 0.7862(5) 0.124(2) Uani 1 1 d .
H25A H 0.6380 0.5410 0.7439 0.186 Uiso 1 1 calc R
H25B H 0.5516 0.5084 0.8471 0.186 Uiso 1 1 calc R
H25C H 0.5859 0.6158 0.8333 0.186 Uiso 1 1 calc R
C26 C 0.1360(4) 1.0523(3) 0.8768(4) 0.0722(10) Uani 1 1 d .
H26A H 0.2035 1.0740 0.8257 0.087 Uiso 1 1 calc R
H26B H 0.1918 1.0471 0.9683 0.087 Uiso 1 1 calc R
C27 C 0.0149(4) 1.1230(3) 0.8666(3) 0.0605(8) Uani 1 1 d .
C28 C 0.0796(5) 1.2135(3) 0.9316(5) 0.0846(11) Uani 1 1 d .
H28A H 0.1366 1.1991 1.0207 0.102 Uiso 1 1 calc R
H28B H 0.1483 1.2383 0.8838 0.102 Uiso 1 1 calc R
C29 C -0.0305(5) 1.2894(4) 0.9393(6) 0.1002(14) Uani 1 1 d .
H29A H -0.0801 1.3097 0.8516 0.150 Uiso 1 1 calc R
H29B H 0.0205 1.3421 0.9884 0.150 Uiso 1 1 calc R
H29C H -0.1024 1.2652 0.9826 0.150 Uiso 1 1 calc R
C30 C -0.0766(6) 1.1332(4) 0.7257(5) 0.1022(16) Uani 1 1 d .
H30A H -0.1670 1.1664 0.7248 0.153 Uiso 1 1 calc R
H30B H -0.1000 1.0718 0.6873 0.153 Uiso 1 1 calc R
H30C H -0.0210 1.1680 0.6755 0.153 Uiso 1 1 calc R
H22 H 0.321(4) 0.588(4) 0.702(5) 0.123 Uiso 1 1 d D
H27 H -0.035(6) 1.116(5) 0.918(6) 0.123 Uiso 1 1 d .
N1 N 0.6717(3) 1.0874(3) 0.9748(3) 0.0805(11) Uani 1 1 d .
N2 N -0.1799(3) 0.5940(3) 0.5315(3) 0.0747(9) Uani 1 1 d .
O1 O 0.0794(2) 0.96124(18) 0.8297(3) 0.0680(6) Uani 1 1 d .
O2 O 0.4565(3) 0.7296(3) 0.6418(3) 0.0906(9) Uani 1 1 d .

loop_
_atom_site_aniso_label
_atom_site_aniso_U_11
_atom_site_aniso_U_22
_atom_site_aniso_U_33
_atom_site_aniso_U_23
_atom_site_aniso_U_13
_atom_site_aniso_U_12
C1 0.0506(16) 0.074(3) 0.067(2) -0.0086(17) 0.0137(15) -0.0151(16)
C2 0.080(2) 0.080(3) 0.0590(18) -0.0032(18) 0.0081(17) -0.021(2)
C3 0.089(2) 0.069(3) 0.079(2) 0.008(2) 0.007(2) -0.014(2)
C4 0.106(3) 0.071(3) 0.094(3) -0.012(2) 0.029(3) -0.013(3)
C5 0.098(3) 0.099(4) 0.078(3) -0.032(3) 0.018(2) -0.013(3)
C6 0.0481(16) 0.097(3) 0.082(2) -0.011(2) 0.0034(16) -0.004(2)
C7 0.0569(18) 0.075(3) 0.085(2) -0.005(2) 0.0070(17) 0.0066(18)
C8 0.0573(16) 0.055(2) 0.0572(16) 0.0088(15) 0.0058(13) 0.0035(15)
C9 0.0686(18) 0.054(2) 0.0595(16) 0.0050(15) 0.0135(14) 0.0059(16)
C10 0.0720(19) 0.0471(19) 0.0553(16) 0.0014(14) 0.0054(14) -0.0035(15)
C11 0.0628(17) 0.0418(17) 0.0607(16) 0.0043(14) 0.0079(14) -0.0036(14)
C12 0.0565(15) 0.0446(18) 0.0555(15) 0.0054(13) 0.0081(12) -0.0003(14)
C13 0.0595(15) 0.051(2) 0.0537(15) 0.0018(14) 0.0041(12) -0.0070(15)
C14 0.064(2) 0.058(2) 0.088(2) -0.0017(18) 0.0018(17) 0.0006(17)
C15 0.0560(17) 0.074(3) 0.084(2) -0.0126(19) 0.0000(16) -0.0025(18)
C16 0.0593(18) 0.065(2) 0.0622(18) -0.0081(15) 0.0137(15) -0.0133(16)
C17 0.074(2) 0.072(3) 0.0650(19) 0.0005(18) 0.0047(16) -0.0186(19)
C18 0.097(3) 0.075(3) 0.091(3) 0.020(2) 0.014(2) -0.007(2)
C19 0.118(3) 0.064(3) 0.107(3) -0.006(3) 0.026(3) -0.003(3)
C20 0.103(3) 0.076(3) 0.080(3) -0.027(2) 0.014(2) -0.013(3)
C21 0.125(4) 0.104(4) 0.073(2) -0.029(3) 0.005(2) 0.029(3)
C22 0.0981(16) 0.0980(16) 0.0989(16) -0.0025(10) 0.0239(10) 0.0009(10)
C23 0.149(3) 0.150(3) 0.151(3) -0.0022(10) 0.0368(12) 0.0001(10)
C24 0.203(4) 0.203(4) 0.202(4) -0.0007(11) 0.0516(14) -0.0006(11)
C25 0.102(3) 0.163(6) 0.095(3) 0.014(4) 0.002(3) 0.036(4)
C26 0.0634(19) 0.055(2) 0.090(2) -0.0177(19) 0.0029(17) -0.0009(17)
C27 0.0554(16) 0.055(2) 0.0668(18) -0.0023(14) 0.0083(13) -0.0049(14)
C28 0.084(2) 0.055(2) 0.111(3) -0.021(2) 0.018(2) -0.0018(19)
C29 0.105(3) 0.074(3) 0.130(4) -0.016(3) 0.046(3) -0.001(3)
C30 0.115(3) 0.086(3) 0.087(3) -0.013(2) -0.009(3) 0.018(3)
N1 0.0650(16) 0.106(3) 0.0663(18) -0.0201(18) 0.0084(13) -0.0132(19)
N2 0.0753(17) 0.079(3) 0.0640(16) -0.0160(15) 0.0062(14) -0.0121(17)
O1 0.0582(11) 0.0541(15) 0.0902(16) -0.0077(12) 0.0161(11) -0.0060(11)
O2 0.0860(17) 0.094(2) 0.0883(17) -0.0279(16) 0.0152(14) 0.0189(17)

loop_
_atom_type_symbol
_atom_type_description
_atom_type_scat_dispersion_real
_atom_type_scat_dispersion_imag
_atom_type_scat_source
C C 0.0033 0.0016 'International Tables Vol C Tables 4.2.6.8 and 6.1.1.4'
H H 0.0000 0.0000 'International Tables Vol C Tables 4.2.6.8 and 6.1.1.4'
N N 0.0061 0.0033 'International Tables Vol C Tables 4.2.6.8 and 6.1.1.4'
O O 0.0106 0.0060 'International Tables Vol C Tables 4.2.6.8 and 6.1.1.4'

loop_
_geom_angle_atom_site_label_1
_geom_angle_atom_site_label_2
_geom_angle_atom_site_label_3
_geom_angle
N1 C1 C2 120.8(4)
N1 C1 C6 115.7(4)
C2 C1 C6 123.4(3)
C1 C2 C3 120.6(4)
C1 C2 H2 119.7
C3 C2 H2 119.7
C2 C3 C4 117.9(4)
C2 C3 H3 121.1
C4 C3 H3 121.1
C5 C4 C3 117.5(5)
C5 C4 H4 121.2
C3 C4 H4 121.2
N1 C5 C4 125.7(4)
N1 C5 H5 117.1
C4 C5 H5 117.1
C7 C6 C1 129.0(3)
C7 C6 H6 115.5
C1 C6 H6 115.5
C6 C7 C8 128.7(4)
C6 C7 H7 115.6
C8 C7 H7 115.6
C13 C8 C9 117.8(3)
C13 C8 C7 122.1(3)
C9 C8 C7 120.1(3)
O2 C9 C10 124.7(3)
O2 C9 C8 115.5(3)
C10 C9 C8 119.7(3)
C11 C10 C9 122.1(3)
C11 C10 H10 118.9
C9 C10 H10 118.9
C10 C11 C12 117.6(3)
C10 C11 C14 122.8(3)
C12 C11 C14 119.3(3)
O1 C12 C13 123.4(3)
O1 C12 C11 116.7(3)
C13 C12 C11 119.9(3)
C12 C13 C8 122.8(3)
C12 C13 H13 118.6
C8 C13 H13 118.6
C15 C14 C11 129.0(4)
C15 C14 H14 115.5
C11 C14 H14 115.5
C14 C15 C16 131.0(3)
C14 C15 H15 114.5
C16 C15 H15 114.5
N2 C16 C17 122.0(4)
N2 C16 C15 115.1(3)
C17 C16 C15 122.8(3)
C18 C17 C16 119.4(4)
C18 C17 H17 120.3
C16 C17 H17 120.3
C17 C18 C19 117.9(4)
C17 C18 H18 121.1
C19 C18 H18 121.1
C18 C19 C20 120.5(5)
C18 C19 H19 119.8
C20 C19 H19 119.8
N2 C20 C19 122.6(4)
N2 C20 H20 118.7
C19 C20 H20 118.7
O2 C21 C22 112.4(4)
O2 C21 H21A 109.1
C22 C21 H21A 109.1
O2 C21 H21B 109.1
C22 C21 H21B 109.1
H21A C21 H21B 107.9
C21 C22 C25 115.2(5)
C21 C22 C23 111.9(5)
C25 C22 C23 108.8(5)
C21 C22 H22 95(3)
C25 C22 H22 125(3)
C23 C22 H22 100(3)
C24 C23 C22 118.6(7)
C24 C23 H23A 107.7
C22 C23 H23A 107.7
C24 C23 H23B 107.7
C22 C23 H23B 107.7
H23A C23 H23B 107.1
C23 C24 H24A 109.5
C23 C24 H24B 109.5
H24A C24 H24B 109.5
C23 C24 H24C 109.5
H24A C24 H24C 109.5
H24B C24 H24C 109.5
C22 C25 H25A 109.5
C22 C25 H25B 109.5
H25A C25 H25B 109.5
C22 C25 H25C 109.5
H25A C25 H25C 109.5
H25B C25 H25C 109.5
O1 C26 C27 112.0(3)
O1 C26 H26A 109.2
C27 C26 H26A 109.2
O1 C26 H26B 109.2
C27 C26 H26B 109.2
H26A C26 H26B 107.9
C26 C27 C28 109.4(3)
C26 C27 C30 111.3(4)
C28 C27 C30 115.0(4)
C26 C27 H27 115(4)
C28 C27 H27 92(5)
C30 C27 H27 112(4)
C29 C28 C27 115.8(3)
C29 C28 H28A 108.3
C27 C28 H28A 108.3
C29 C28 H28B 108.3
C27 C28 H28B 108.3
H28A C28 H28B 107.4
C28 C29 H29A 109.5
C28 C29 H29B 109.5
H29A C29 H29B 109.5
C28 C29 H29C 109.5
H29A C29 H29C 109.5
H29B C29 H29C 109.5
C27 C30 H30A 109.5
C27 C30 H30B 109.5
H30A C30 H30B 109.5
C27 C30 H30C 109.5
H30A C30 H30C 109.5
H30B C30 H30C 109.5
C5 N1 C1 117.4(4)
C20 N2 C16 117.5(4)
C12 O1 C26 117.0(3)
C9 O2 C21 120.3(4)

loop_
_geom_bond_atom_site_label_1
_geom_bond_atom_site_label_2
_geom_bond_distance
C1 N1 1.354(5)
C1 C2 1.372(5)
C1 C6 1.450(6)
C2 C3 1.378(6)
C2 H2 0.9300
C3 C4 1.388(6)
C3 H3 0.9300
C4 C5 1.357(7)
C4 H4 0.9300
C5 N1 1.308(6)
C5 H5 0.9300
C6 C7 1.316(6)
C6 H6 0.9300
C7 C8 1.476(5)
C7 H7 0.9300
C8 C13 1.382(5)
C8 C9 1.401(5)
C9 O2 1.376(4)
C9 C10 1.393(5)
C10 C11 1.392(5)
C10 H10 0.9300
C11 C12 1.402(4)
C11 C14 1.465(5)
C12 O1 1.358(4)
C12 C13 1.379(4)
C13 H13 0.9300
C14 C15 1.339(6)
C14 H14 0.9300
C15 C16 1.457(6)
C15 H15 0.9300
C16 N2 1.340(4)
C16 C17 1.397(5)
C17 C18 1.366(7)
C17 H17 0.9300
C18 C19 1.366(7)
C18 H18 0.9300
C19 C20 1.367(7)
C19 H19 0.9300
C20 N2 1.334(6)
C20 H20 0.9300
C21 O2 1.394(6)
C21 C22 1.460(8)
C21 H21A 0.9700
C21 H21B 0.9700
C22 C25 1.502(7)
C22 C23 1.561(9)
C22 H22 0.99(2)
C23 C24 1.368(10)
C23 H23A 0.9700
C23 H23B 0.9700
C24 H24A 0.9600
C24 H24B 0.9600
C24 H24C 0.9600
C25 H25A 0.9600
C25 H25B 0.9600
C25 H25C 0.9600
C26 O1 1.432(4)
C26 C27 1.490(5)
C26 H26A 0.9700
C26 H26B 0.9700
C27 C28 1.504(5)
C27 C30 1.510(6)
C27 H27 0.80(6)
C28 C29 1.500(6)
C28 H28A 0.9700
C28 H28B 0.9700
C29 H29A 0.9600
C29 H29B 0.9600
C29 H29C 0.9600
C30 H30A 0.9600
C30 H30B 0.9600
C30 H30C 0.9600

loop_
_geom_torsion_atom_site_label_1
_geom_torsion_atom_site_label_2
_geom_torsion_atom_site_label_3
_geom_torsion_atom_site_label_4
_geom_torsion
N1 C1 C2 C3 -0.8(5)
C6 C1 C2 C3 179.9(4)
C1 C2 C3 C4 -0.1(6)
C2 C3 C4 C5 0.6(6)
C3 C4 C5 N1 -0.1(7)
N1 C1 C6 C7 135.1(4)
C2 C1 C6 C7 -45.6(6)
C1 C6 C7 C8 -6.2(8)
C6 C7 C8 C13 -29.0(6)
C6 C7 C8 C9 153.0(4)
C13 C8 C9 O2 177.5(3)
C7 C8 C9 O2 -4.4(5)
C13 C8 C9 C10 0.2(5)
C7 C8 C9 C10 178.4(3)
O2 C9 C10 C11 -176.5(3)
C8 C9 C10 C11 0.5(5)
C9 C10 C11 C12 1.0(5)
C9 C10 C11 C14 174.6(3)
C10 C11 C12 O1 176.5(3)
C14 C11 C12 O1 2.6(4)
C10 C11 C12 C13 -3.3(4)
C14 C11 C12 C13 -177.2(3)
O1 C12 C13 C8 -175.5(3)
C11 C12 C13 C8 4.2(4)
C9 C8 C13 C12 -2.6(5)
C7 C8 C13 C12 179.3(3)
C10 C11 C14 C15 36.6(6)
C12 C11 C14 C15 -149.9(4)
C11 C14 C15 C16 4.6(8)
C14 C15 C16 N2 -142.5(4)
C14 C15 C16 C17 39.9(7)
N2 C16 C17 C18 2.2(6)
C15 C16 C17 C18 179.7(4)
C16 C17 C18 C19 -1.6(6)
C17 C18 C19 C20 0.7(7)
C18 C19 C20 N2 -0.4(8)
O2 C21 C22 C25 -55.4(7)
O2 C21 C22 C23 179.7(5)
C21 C22 C23 C24 74.2(9)
C25 C22 C23 C24 -54.2(9)
O1 C26 C27 C28 173.5(4)
O1 C26 C27 C30 -58.3(5)
C26 C27 C28 C29 -175.2(4)
C30 C27 C28 C29 58.6(6)
C4 C5 N1 C1 -0.8(7)
C2 C1 N1 C5 1.2(5)
C6 C1 N1 C5 -179.4(4)
C19 C20 N2 C16 1.0(6)
C17 C16 N2 C20 -1.9(5)
C15 C16 N2 C20 -179.5(4)
C13 C12 O1 C26 21.0(5)
C11 C12 O1 C26 -158.7(3)
C27 C26 O1 C12 157.0(3)
C10 C9 O2 C21 -21.2(6)
C8 C9 O2 C21 161.7(3)
C22 C21 O2 C9 -76.3(5)
